data_7249857
loop_
_publ_author_name
'Kaszubowski, Oskar'
'\'Slepokura, Katarzyna'
'Wojciechowski, Jakub'

_publ_section_title
;
 Same but different: structural diversity of cytidine
 5&#x2032;-monophosphate (CMP) (an)hydrates
;
_journal_name_full CrystEngComm
_journal_paper_doi 10.1039/D4CE00965G
_journal_year 2025
_chemical_absolute_configuration rmad
_chemical_formula_moiety 'C9 H14 N3 O8 P, 0.5H2 O'
_chemical_formula_sum 'C9 H15 N3 O8.5 P'
_chemical_formula_weight 332.21
_space_group_crystal_system triclinic
_space_group_IT_number 1
_space_group_name_Hall 'P 1'
_space_group_name_H-M_alt 'P 1'
_atom_sites_solution_hydrogens mixed
_atom_sites_solution_primary dual
_atom_sites_solution_secondary difmap
_audit_creation_method SHELXL-2019/3
_audit_update_record
;
2024-11-20 deposited with the CCDC.	2025-01-28 downloaded from the CCDC.
;
_cell_angle_alpha 101.48(2)
_cell_angle_beta 92.04(2)
_cell_angle_gamma 95.55(2)
_cell_formula_units_Z 2
_cell_length_a 4.7974(8)
_cell_length_b 8.2932(10)
_cell_length_c 16.861(3)
_cell_measurement_reflns_used 4075
_cell_measurement_temperature 100(2)
_cell_measurement_theta_max 74.3170
_cell_measurement_theta_min 2.6500
_cell_volume 653.29(19)
_computing_cell_refinement 'CrysAlisPro 1.171.43.122a (Rigaku OD, 2024)'
_computing_data_collection 'CrysAlisPro 1.171.43.122a (Rigaku OD, 2024)'
_computing_data_reduction 'CrysAlisPro 1.171.43.122a (Rigaku OD, 2024)'
_computing_structure_refinement 'SHELXL-2019/2 (Sheldrick, 2019)'
_computing_structure_solution 'SHELXT-2019 (Sheldrick, 2019)'
_diffrn_ambient_temperature 100(2)
_diffrn_detector_area_resol_mean 10.0000
_diffrn_measured_fraction_theta_full 0.957
_diffrn_measured_fraction_theta_max 0.916
_diffrn_measurement_device_type 'Rigaku XtaLAB Synergy R, DW system, HyPix-Arc 150'
_diffrn_measurement_method 'omega scan'
_diffrn_radiation_type CuK\a
_diffrn_radiation_wavelength 1.5418
_diffrn_reflns_av_R_equivalents 0.0305
_diffrn_reflns_av_unetI/netI 0.0289
_diffrn_reflns_Laue_measured_fraction_full 0.957
_diffrn_reflns_Laue_measured_fraction_max 0.916
_diffrn_reflns_limit_h_max 6
_diffrn_reflns_limit_h_min -5
_diffrn_reflns_limit_k_max 10
_diffrn_reflns_limit_k_min -8
_diffrn_reflns_limit_l_max 20
_diffrn_reflns_limit_l_min -19
_diffrn_reflns_number 6382
_diffrn_reflns_point_group_measured_fraction_full 0.607
_diffrn_reflns_point_group_measured_fraction_max 0.573
_diffrn_reflns_theta_full 67.680
_diffrn_reflns_theta_max 75.645
_diffrn_reflns_theta_min 2.678
_diffrn_source 'Rotating-anode X-ray tube'
_exptl_absorpt_coefficient_mu 2.389
_exptl_absorpt_correction_T_max 1.00000
_exptl_absorpt_correction_T_min 0.79732
_exptl_absorpt_correction_type multi-scan
_exptl_absorpt_process_details
;
CrysAlisPro 1.171.43.99a (Rigaku Oxford Diffraction, 2023)
Empirical absorption correction using spherical harmonics,
implemented in SCALE3 ABSPACK scaling algorithm.
;
_exptl_crystal_colour colourless
_exptl_crystal_density_diffrn 1.689
_exptl_crystal_description plate
_exptl_crystal_F_000 346
_exptl_crystal_size_max 0.100
_exptl_crystal_size_mid 0.040
_exptl_crystal_size_min 0.010
_refine_diff_density_max 0.903
_refine_diff_density_min -0.615
_refine_diff_density_rms 0.112
_refine_ls_abs_structure_details
;
 Flack x determined using 501 quotients [(I+)-(I-)]/[(I+)+(I-)]
 (Parsons, Flack and Wagner, Acta Cryst. B69 (2013) 249-259).
;
_refine_ls_abs_structure_Flack 0.16(5)
_refine_ls_extinction_method none
_refine_ls_goodness_of_fit_ref 1.063
_refine_ls_hydrogen_treatment constr
_refine_ls_matrix_type full
_refine_ls_number_parameters 396
_refine_ls_number_reflns 3095
_refine_ls_number_restraints 6
_refine_ls_restrained_S_all 1.062
_refine_ls_R_factor_all 0.0807
_refine_ls_R_factor_gt 0.0743
_refine_ls_shift/su_max 0.000
_refine_ls_shift/su_mean 0.000
_refine_ls_structure_factor_coef Fsqd
_refine_ls_weighting_details 'w=1/[\s^2^(Fo^2^)+(0.0942P)^2^+3.1692P] where P=(Fo^2^+2Fc^2^)/3'
_refine_ls_weighting_scheme calc
_refine_ls_wR_factor_gt 0.2016
_refine_ls_wR_factor_ref 0.2059
_reflns_Friedel_coverage 0.252
_reflns_Friedel_fraction_full 0.258
_reflns_Friedel_fraction_max 0.230
_reflns_number_gt 2725
_reflns_number_total 3095
_reflns_threshold_expression 'I > 2\s(I)'
_cod_data_source_file d4ce00965g2.cif
_cod_data_source_block III
_cod_original_cell_volume 653.29(18)
_cod_original_formula_sum 'C9 H15 N3 O8.50 P'
_cod_database_code 7249857
_shelx_shelxl_version_number 2019/3
_shelx_space_group_comment
;
The symmetry employed for this shelxl refinement is uniquely defined
by the following loop, which should always be used as a source of
symmetry information in preference to the above space-group names.
They are only intended as comments.
;
_shelx_estimated_absorpt_t_min 0.796
_shelx_estimated_absorpt_t_max 0.977

loop_
_space_group_symop_operation_xyz
'x, y, z'

loop_
_atom_site_label
_atom_site_type_symbol
_atom_site_fract_x
_atom_site_fract_y
_atom_site_fract_z
_atom_site_U_iso_or_equiv
_atom_site_adp_type
_atom_site_occupancy
_atom_site_site_symmetry_order
_atom_site_calc_flag
_atom_site_refinement_flags_posn
_atom_site_refinement_flags_adp
_atom_site_refinement_flags_occupancy
_atom_site_disorder_assembly
_atom_site_disorder_group
P1A P 0.6345(4) -0.0988(3) 0.14479(17) 0.0294(6) Uani 1 1 d . . . . .
O11A O 0.7121(13) -0.2654(9) 0.1525(5) 0.0329(17) Uani 1 1 d . . . . .
O12A O 0.3768(13) -0.0960(9) 0.0905(4) 0.0295(16) Uani 1 1 d . . . . .
O13A O 0.8894(13) 0.0041(9) 0.1169(5) 0.0323(17) Uani 1 1 d . . . . .
H13A H 1.035579 -0.004781 0.143896 0.048 Uiso 1 1 calc R U . . .
O2A O 0.3015(15) 0.6917(9) 0.2919(5) 0.0358(17) Uani 1 1 d . . . . .
O2'A O 0.6930(15) 0.5336(10) 0.4468(5) 0.0372(17) Uani 1 1 d . . . . .
H2OA H 0.614635 0.531330 0.490373 0.056 Uiso 1 1 calc R U . . .
O3'A O 0.4161(18) 0.1997(10) 0.4432(5) 0.0421(19) Uani 1 1 d . . . . .
H3OA H 0.505876 0.258310 0.484210 0.063 Uiso 1 1 calc R U . . .
O4'A O 0.8491(14) 0.3382(9) 0.2911(5) 0.0325(16) Uani 1 1 d . . . . .
O5'A O 0.5722(14) 0.0092(9) 0.2297(4) 0.0329(16) Uani 1 1 d . . . . .
N1A N 0.4724(16) 0.4503(11) 0.2318(5) 0.0294(18) Uani 1 1 d . . . . .
N3A N 0.1342(16) 0.5640(11) 0.1650(6) 0.0309(19) Uani 1 1 d . . . . .
H3A H 0.009286 0.635333 0.165981 0.037 Uiso 1 1 calc R U . . .
N4A N -0.0346(19) 0.4576(12) 0.0334(6) 0.040(2) Uani 1 1 d . . . . .
H41A H -0.149476 0.535001 0.037055 0.048 Uiso 1 1 calc R U . . .
H42A H -0.032961 0.383755 -0.011888 0.048 Uiso 1 1 calc R U . . .
C2A C 0.303(2) 0.5799(13) 0.2333(6) 0.034(2) Uani 1 1 d . . . . .
C4A C 0.1390(19) 0.4523(13) 0.0973(6) 0.029(2) Uani 1 1 d . . . . .
C5A C 0.325(2) 0.3271(13) 0.0958(7) 0.035(2) Uani 1 1 d . . . . .
H5A H 0.336141 0.243115 0.049064 0.042 Uiso 1 1 calc R U . . .
C6A C 0.480(2) 0.3347(13) 0.1635(7) 0.032(2) Uani 1 1 d . . . . .
H6A H 0.605298 0.252914 0.163823 0.038 Uiso 1 1 calc R U . . .
C1'A C 0.6679(19) 0.4690(13) 0.3059(7) 0.029(2) Uani 1 1 d . . . . .
H1'A H 0.781761 0.579406 0.316329 0.035 Uiso 1 1 calc R U . . .
C2'A C 0.5088(19) 0.4472(12) 0.3800(6) 0.027(2) Uani 1 1 d . . . . .
H2'A H 0.320125 0.488978 0.380126 0.033 Uiso 1 1 calc R U . . .
C3'A C 0.493(2) 0.2610(14) 0.3728(6) 0.033(2) Uani 1 1 d . . . . .
H3'A H 0.348241 0.209835 0.328493 0.039 Uiso 1 1 calc R U . . .
C4'A C 0.771(2) 0.2168(13) 0.3430(6) 0.032(2) Uani 1 1 d . . . . .
H4'A H 0.910583 0.236405 0.390418 0.038 Uiso 1 1 calc R U . . .
C5'A C 0.778(2) 0.0431(14) 0.2957(6) 0.035(2) Uani 1 1 d . . . . .
H5'2 H 0.966739 0.030088 0.274695 0.042 Uiso 1 1 calc R U . . .
H5'1 H 0.740787 -0.036530 0.331642 0.042 Uiso 1 1 calc R U . . .
P1B P 0.7866(5) 0.4808(3) 0.64589(17) 0.0304(6) Uani 1 1 d . . . . .
O11B O 0.8763(15) 0.3186(9) 0.6566(5) 0.0360(17) Uani 1 1 d . . . . .
O12B O 0.5260(14) 0.4766(9) 0.5924(4) 0.0334(16) Uani 1 1 d . . . . .
O13B O 1.0271(16) 0.5899(9) 0.6154(5) 0.0372(18) Uani 1 1 d . . . . .
H13B H 1.179246 0.549062 0.619595 0.056 Uiso 1 1 calc R U . . .
O2B O 0.4925(16) 1.2705(10) 0.8243(5) 0.0387(19) Uani 1 1 d . . . . .
O2'B O 0.8835(17) 1.0855(10) 0.9666(5) 0.0380(18) Uani 1 1 d . . . . .
H2OB H 0.841849 1.047493 1.007744 0.057 Uiso 1 1 calc R U . . .
O3'B O 0.6329(16) 0.7485(10) 0.9565(5) 0.0364(17) Uani 1 1 d . . . . .
H3OB H 0.605155 0.823897 0.995833 0.055 Uiso 1 1 calc R U . . .
O4'B O 1.0188(14) 0.9057(9) 0.8063(4) 0.0324(16) Uani 1 1 d . . . . .
O5'B O 0.7242(14) 0.5884(9) 0.7330(4) 0.0333(17) Uani 1 1 d . . . . .
N1B N 0.6525(18) 1.0344(10) 0.7547(5) 0.0309(19) Uani 1 1 d . . . . .
N3B N 0.3010(19) 1.1575(11) 0.6970(6) 0.034(2) Uani 1 1 d . . . . .
H3B H 0.177016 1.229934 0.701660 0.040 Uiso 1 1 calc R U . . .
N4B N 0.1258(19) 1.0653(11) 0.5672(6) 0.036(2) Uani 1 1 d . . . . .
H41B H 0.012128 1.143527 0.575087 0.043 Uiso 1 1 calc R U . . .
H42B H 0.121278 0.997015 0.519938 0.043 Uiso 1 1 calc R U . . .
C2B C 0.479(2) 1.1626(13) 0.7631(7) 0.032(2) Uani 1 1 d . . . . .
C4B C 0.300(2) 1.0508(13) 0.6256(7) 0.034(2) Uani 1 1 d . . . . .
C5B C 0.481(2) 0.9242(13) 0.6187(7) 0.032(2) Uani 1 1 d . . . . .
H5B H 0.478474 0.842132 0.570418 0.039 Uiso 1 1 calc R U . . .
C6B C 0.658(2) 0.9240(14) 0.6834(7) 0.035(2) Uani 1 1 d . . . . .
H6B H 0.790084 0.844594 0.678792 0.042 Uiso 1 1 calc R U . . .
C1'B C 0.849(2) 1.0330(13) 0.8255(7) 0.032(2) Uani 1 1 d . . . . .
H1'B H 0.970697 1.140961 0.839049 0.038 Uiso 1 1 calc R U . . .
C2'B C 0.698(2) 1.0059(12) 0.9001(6) 0.030(2) Uani 1 1 d . . . . .
H2'B H 0.512011 1.051361 0.902489 0.036 Uiso 1 1 calc R U . . .
C3'B C 0.666(2) 0.8152(14) 0.8868(6) 0.032(2) Uani 1 1 d . . . . .
H3'B H 0.508356 0.767955 0.845910 0.039 Uiso 1 1 calc R U . . .
C4'B C 0.946(2) 0.7761(14) 0.8508(6) 0.032(2) Uani 1 1 d . . . . .
H4'B H 1.089963 0.785631 0.896215 0.038 Uiso 1 1 calc R U . . .
C5'B C 0.939(2) 0.6083(15) 0.7975(6) 0.034(2) Uani 1 1 d . . . . .
H5'4 H 1.124037 0.594939 0.774191 0.041 Uiso 1 1 calc R U . . .
H5'3 H 0.900248 0.522231 0.829937 0.041 Uiso 1 1 calc R U . . .
O1W O 0.083(3) 0.8036(13) 0.4391(7) 0.070(3) Uani 1 1 d DG . . . .
H2W H 0.122538 0.760296 0.391967 0.106 Uiso 1 1 d DG U . . .
H1W H 0.027918 0.727279 0.462749 0.106 Uiso 1 1 d DG U . . .

loop_
_atom_site_aniso_label
_atom_site_aniso_U_11
_atom_site_aniso_U_22
_atom_site_aniso_U_33
_atom_site_aniso_U_23
_atom_site_aniso_U_13
_atom_site_aniso_U_12
P1A 0.0189(13) 0.0283(14) 0.0419(16) 0.0092(12) 0.0011(10) 0.0034(10)
O11A 0.013(3) 0.028(4) 0.059(5) 0.011(3) 0.005(3) 0.005(3)
O12A 0.010(3) 0.035(4) 0.044(4) 0.009(3) 0.000(3) 0.001(3)
O13A 0.015(3) 0.026(4) 0.060(5) 0.019(3) 0.008(3) -0.001(3)
O2A 0.033(4) 0.033(4) 0.040(4) 0.002(3) 0.006(3) 0.008(3)
O2'A 0.033(4) 0.038(4) 0.038(4) 0.002(3) 0.001(3) 0.000(3)
O3'A 0.046(5) 0.041(5) 0.040(4) 0.014(4) 0.002(4) -0.003(4)
O4'A 0.023(4) 0.034(4) 0.042(4) 0.012(3) 0.005(3) 0.001(3)
O5'A 0.022(3) 0.036(4) 0.039(4) 0.006(3) -0.002(3) -0.003(3)
N1A 0.017(4) 0.036(5) 0.035(5) 0.005(4) 0.001(3) 0.004(3)
N3A 0.014(4) 0.030(5) 0.050(5) 0.010(4) 0.006(3) 0.003(3)
N4A 0.033(5) 0.032(5) 0.055(6) 0.004(4) -0.007(4) 0.011(4)
C2A 0.045(6) 0.026(5) 0.031(6) 0.003(4) 0.003(4) 0.004(4)
C4A 0.011(4) 0.035(6) 0.041(6) 0.007(5) 0.001(4) 0.003(4)
C5A 0.044(6) 0.021(5) 0.039(6) 0.006(4) -0.002(5) 0.007(4)
C6A 0.018(5) 0.030(5) 0.048(6) 0.012(5) 0.004(4) -0.003(4)
C1'A 0.013(4) 0.027(5) 0.048(6) 0.008(4) 0.002(4) 0.004(4)
C2'A 0.017(5) 0.026(5) 0.040(6) 0.007(4) 0.004(4) 0.006(4)
C3'A 0.029(5) 0.034(6) 0.034(6) 0.008(4) 0.002(4) -0.002(4)
C4'A 0.032(5) 0.029(5) 0.037(6) 0.015(5) 0.003(4) 0.000(4)
C5'A 0.038(6) 0.033(6) 0.033(6) 0.005(5) -0.008(4) 0.009(5)
P1B 0.0296(14) 0.0302(15) 0.0316(14) 0.0038(11) 0.0015(10) 0.0097(11)
O11B 0.032(4) 0.033(4) 0.042(4) 0.004(3) 0.001(3) 0.011(3)
O12B 0.029(4) 0.039(4) 0.031(4) 0.003(3) -0.002(3) 0.010(3)
O13B 0.034(4) 0.032(4) 0.050(5) 0.014(3) 0.007(3) 0.010(3)
O2B 0.034(4) 0.034(4) 0.048(5) 0.003(4) 0.001(3) 0.014(3)
O2'B 0.046(5) 0.031(4) 0.036(4) 0.002(3) -0.002(3) 0.010(3)
O3'B 0.031(4) 0.037(4) 0.041(4) 0.005(3) 0.006(3) 0.007(3)
O4'B 0.028(4) 0.030(4) 0.041(4) 0.005(3) 0.003(3) 0.013(3)
O5'B 0.031(4) 0.035(4) 0.033(4) 0.003(3) -0.004(3) 0.010(3)
N1B 0.032(5) 0.026(4) 0.035(5) 0.005(4) -0.001(4) 0.008(4)
N3B 0.033(5) 0.031(5) 0.038(5) 0.006(4) 0.001(4) 0.009(4)
N4B 0.038(5) 0.031(5) 0.039(5) 0.004(4) -0.001(4) 0.009(4)
C2B 0.019(5) 0.032(6) 0.042(6) 0.004(5) 0.002(4) 0.001(4)
C4B 0.045(6) 0.024(5) 0.034(6) 0.006(4) 0.009(5) 0.003(5)
C5B 0.028(5) 0.030(6) 0.041(6) 0.007(4) 0.003(4) 0.006(4)
C6B 0.039(6) 0.032(6) 0.035(5) 0.007(4) 0.006(4) 0.012(5)
C1'B 0.032(6) 0.024(5) 0.041(6) 0.004(4) 0.001(4) 0.013(4)
C2'B 0.036(6) 0.027(5) 0.027(5) 0.000(4) 0.000(4) 0.008(4)
C3'B 0.029(5) 0.035(6) 0.035(6) 0.007(4) 0.004(4) 0.010(4)
C4'B 0.029(5) 0.035(6) 0.031(5) 0.008(4) 0.002(4) 0.008(4)
C5'B 0.027(5) 0.043(7) 0.031(6) -0.002(5) -0.006(4) 0.015(5)
O1W 0.077(7) 0.055(6) 0.066(7) -0.009(5) 0.032(6) -0.027(5)

loop_
_atom_type_symbol
_atom_type_description
_atom_type_scat_dispersion_real
_atom_type_scat_dispersion_imag
_atom_type_scat_source
C C 0.0181 0.0091 'International Tables Vol C Tables 4.2.6.8 and 6.1.1.4'
H H 0.0000 0.0000 'International Tables Vol C Tables 4.2.6.8 and 6.1.1.4'
N N 0.0311 0.0180 'International Tables Vol C Tables 4.2.6.8 and 6.1.1.4'
O O 0.0492 0.0322 'International Tables Vol C Tables 4.2.6.8 and 6.1.1.4'
P P 0.2955 0.4335 'International Tables Vol C Tables 4.2.6.8 and 6.1.1.4'

loop_
_geom_angle_atom_site_label_1
_geom_angle_atom_site_label_2
_geom_angle_atom_site_label_3
_geom_angle
_geom_angle_site_symmetry_1
_geom_angle_site_symmetry_3
_geom_angle_publ_flag
O11A P1A O12A 116.5(4) . . ?
O11A P1A O13A 110.1(4) . . ?
O12A P1A O13A 109.3(4) . . ?
O11A P1A O5'A 111.9(4) . . yes
O12A P1A O5'A 104.5(4) . . yes
O13A P1A O5'A 103.6(4) . . yes
P1A O13A H13A 109.5 . . ?
C2'A O2'A H2OA 109.5 . . ?
C3'A O3'A H3OA 109.5 . . ?
C1'A O4'A C4'A 109.1(7) . . ?
C5'A O5'A P1A 120.7(7) . . ?
C6A N1A C2A 120.1(8) . . ?
C6A N1A C1'A 124.7(8) . . ?
C2A N1A C1'A 114.6(8) . . ?
C4A N3A C2A 126.5(9) . . ?
C4A N3A H3A 116.7 . . ?
C2A N3A H3A 116.7 . . ?
C4A N4A H41A 120.0 . . ?
C4A N4A H42A 120.0 . . ?
H41A N4A H42A 120.0 . . ?
O2A C2A N3A 123.6(11) . . ?
O2A C2A N1A 122.4(10) . . ?
N3A C2A N1A 113.9(9) . . ?
N3A C4A N4A 119.3(9) . . ?
N3A C4A C5A 118.1(9) . . ?
N4A C4A C5A 122.6(10) . . ?
C6A C5A C4A 116.3(10) . . ?
C6A C5A H5A 121.9 . . ?
C4A C5A H5A 121.9 . . ?
C5A C6A N1A 124.7(10) . . ?
C5A C6A H6A 117.7 . . ?
N1A C6A H6A 117.7 . . ?
O4'A C1'A N1A 107.9(8) . . ?
O4'A C1'A C2'A 106.6(8) . . ?
N1A C1'A C2'A 111.6(8) . . ?
O4'A C1'A H1'A 110.2 . . ?
N1A C1'A H1'A 110.2 . . ?
C2'A C1'A H1'A 110.2 . . ?
O2'A C2'A C3'A 111.7(8) . . ?
O2'A C2'A C1'A 104.0(8) . . ?
C3'A C2'A C1'A 101.2(8) . . ?
O2'A C2'A H2'A 113.0 . . ?
C3'A C2'A H2'A 113.0 . . ?
C1'A C2'A H2'A 113.0 . . ?
O3'A C3'A C4'A 114.2(9) . . ?
O3'A C3'A C2'A 116.4(9) . . ?
C4'A C3'A C2'A 104.3(8) . . ?
O3'A C3'A H3'A 107.1 . . ?
C4'A C3'A H3'A 107.1 . . ?
C2'A C3'A H3'A 107.1 . . ?
O4'A C4'A C3'A 103.9(8) . . ?
O4'A C4'A C5'A 110.1(9) . . ?
C3'A C4'A C5'A 116.2(9) . . ?
O4'A C4'A H4'A 108.8 . . ?
C3'A C4'A H4'A 108.8 . . ?
C5'A C4'A H4'A 108.8 . . ?
O5'A C5'A C4'A 109.9(8) . . ?
O5'A C5'A H5'2 109.7 . . ?
C4'A C5'A H5'2 109.7 . . ?
O5'A C5'A H5'1 109.7 . . ?
C4'A C5'A H5'1 109.7 . . ?
H5'2 C5'A H5'1 108.2 . . ?
O11B P1B O12B 117.3(4) . . ?
O11B P1B O13B 111.9(4) . . ?
O12B P1B O13B 107.9(4) . . ?
O11B P1B O5'B 109.4(4) . . yes
O12B P1B O5'B 105.5(4) . . yes
O13B P1B O5'B 103.9(4) . . yes
P1B O13B H13B 109.5 . . ?
C2'B O2'B H2OB 109.5 . . ?
C3'B O3'B H3OB 109.5 . . ?
C1'B O4'B C4'B 110.9(8) . . ?
C5'B O5'B P1B 117.3(6) . . ?
C6B N1B C2B 121.7(9) . . ?
C6B N1B C1'B 121.3(8) . . ?
C2B N1B C1'B 116.8(8) . . ?
C4B N3B C2B 125.2(10) . . ?
C4B N3B H3B 117.4 . . ?
C2B N3B H3B 117.4 . . ?
C4B N4B H41B 120.0 . . ?
C4B N4B H42B 120.0 . . ?
H41B N4B H42B 120.0 . . ?
O2B C2B N3B 123.6(10) . . ?
O2B C2B N1B 121.8(9) . . ?
N3B C2B N1B 114.6(9) . . ?
N4B C4B N3B 118.2(10) . . ?
N4B C4B C5B 123.2(10) . . ?
N3B C4B C5B 118.5(10) . . ?
C6B C5B C4B 117.7(10) . . ?
C6B C5B H5B 121.1 . . ?
C4B C5B H5B 121.1 . . ?
N1B C6B C5B 121.8(10) . . ?
N1B C6B H6B 119.1 . . ?
C5B C6B H6B 119.1 . . ?
O4'B C1'B N1B 110.2(8) . . ?
O4'B C1'B C2'B 106.8(8) . . ?
N1B C1'B C2'B 112.8(9) . . ?
O4'B C1'B H1'B 109.0 . . ?
N1B C1'B H1'B 109.0 . . ?
C2'B C1'B H1'B 109.0 . . ?
O2'B C2'B C1'B 104.9(9) . . ?
O2'B C2'B C3'B 114.0(8) . . ?
C1'B C2'B C3'B 101.2(8) . . ?
O2'B C2'B H2'B 112.0 . . ?
C1'B C2'B H2'B 112.0 . . ?
C3'B C2'B H2'B 112.0 . . ?
O3'B C3'B C4'B 110.0(8) . . ?
O3'B C3'B C2'B 116.1(9) . . ?
C4'B C3'B C2'B 101.0(8) . . ?
O3'B C3'B H3'B 109.8 . . ?
C4'B C3'B H3'B 109.8 . . ?
C2'B C3'B H3'B 109.8 . . ?
O4'B C4'B C5'B 111.2(9) . . ?
O4'B C4'B C3'B 105.0(8) . . ?
C5'B C4'B C3'B 114.6(9) . . ?
O4'B C4'B H4'B 108.6 . . ?
C5'B C4'B H4'B 108.6 . . ?
C3'B C4'B H4'B 108.6 . . ?
O5'B C5'B C4'B 109.9(8) . . ?
O5'B C5'B H5'4 109.7 . . ?
C4'B C5'B H5'4 109.7 . . ?
O5'B C5'B H5'3 109.7 . . ?
C4'B C5'B H5'3 109.7 . . ?
H5'4 C5'B H5'3 108.2 . . ?
H2W O1W H1W 108.1 . . ?

loop_
_geom_bond_atom_site_label_1
_geom_bond_atom_site_label_2
_geom_bond_distance
_geom_bond_site_symmetry_2
_geom_bond_publ_flag
P1A O11A 1.494(7) . yes
P1A O12A 1.517(7) . yes
P1A O13A 1.564(7) . yes
P1A O5'A 1.586(8) . yes
O13A H13A 0.8400 . ?
O2A C2A 1.215(13) . ?
O2'A C2'A 1.430(12) . ?
O2'A H2OA 0.8400 . ?
O3'A C3'A 1.427(13) . ?
O3'A H3OA 0.8400 . ?
O4'A C1'A 1.444(12) . ?
O4'A C4'A 1.490(12) . ?
O5'A C5'A 1.428(12) . ?
N1A C6A 1.347(14) . ?
N1A C2A 1.405(13) . ?
N1A C1'A 1.508(13) . ?
N3A C4A 1.321(14) . ?
N3A C2A 1.361(13) . ?
N3A H3A 0.8800 . ?
N4A C4A 1.348(13) . ?
N4A H41A 0.8800 . ?
N4A H42A 0.8800 . ?
C4A C5A 1.429(14) . ?
C5A C6A 1.328(15) . ?
C5A H5A 0.9500 . ?
C6A H6A 0.9500 . ?
C1'A C2'A 1.520(14) . ?
C1'A H1'A 1.0000 . ?
C2'A C3'A 1.520(14) . ?
C2'A H2'A 1.0000 . ?
C3'A C4'A 1.497(15) . ?
C3'A H3'A 1.0000 . ?
C4'A C5'A 1.505(15) . ?
C4'A H4'A 1.0000 . ?
C5'A H5'2 0.9900 . ?
C5'A H5'1 0.9900 . ?
P1B O11B 1.493(8) . yes
P1B O12B 1.509(7) . yes
P1B O13B 1.562(8) . yes
P1B O5'B 1.614(8) . yes
O13B H13B 0.8400 . ?
O2B C2B 1.218(13) . ?
O2'B C2'B 1.417(12) . ?
O2'B H2OB 0.8400 . ?
O3'B C3'B 1.403(13) . ?
O3'B H3OB 0.8400 . ?
O4'B C1'B 1.389(12) . ?
O4'B C4'B 1.452(13) . ?
O5'B C5'B 1.445(11) . ?
N1B C6B 1.360(13) . ?
N1B C2B 1.400(13) . ?
N1B C1'B 1.498(13) . ?
N3B C4B 1.344(14) . ?
N3B C2B 1.373(13) . ?
N3B H3B 0.8800 . ?
N4B C4B 1.302(14) . ?
N4B H41B 0.8800 . ?
N4B H42B 0.8800 . ?
C4B C5B 1.414(15) . ?
C5B C6B 1.361(15) . ?
C5B H5B 0.9500 . ?
C6B H6B 0.9500 . ?
C1'B C2'B 1.520(15) . ?
C1'B H1'B 1.0000 . ?
C2'B C3'B 1.544(14) . ?
C2'B H2'B 1.0000 . ?
C3'B C4'B 1.527(14) . ?
C3'B H3'B 1.0000 . ?
C4'B C5'B 1.495(15) . ?
C4'B H4'B 1.0000 . ?
C5'B H5'4 0.9900 . ?
C5'B H5'3 0.9900 . ?
O1W H2W 0.8402 . ?
O1W H1W 0.8400 . ?

loop_
_geom_hbond_atom_site_label_D
_geom_hbond_atom_site_label_H
_geom_hbond_atom_site_label_A
_geom_hbond_distance_DH
_geom_hbond_distance_HA
_geom_hbond_distance_DA
_geom_hbond_angle_DHA
_geom_hbond_site_symmetry_A
O13A H13A O12A 0.84 2.03 2.580(9) 122.1 1_655
O2'A H2OA O12B 0.84 1.92 2.724(11) 161.1 .
O3'A H3OA O12B 0.84 2.29 3.042(11) 148.9 .
O13B H13B O12B 0.84 1.86 2.668(11) 159.5 1_655
O2'B H2OB O13A 0.84 1.95 2.749(11) 157.6 1_566
O3'B H3OB O12A 0.84 2.01 2.761(10) 148.7 1_566
O3'B H3OB O13A 0.84 2.54 3.209(12) 137.3 1_566
O1W H1W O2'A 0.84 2.13 2.803(12) 137.1 1_455
O1W H2W O2A 0.84 1.93 2.751(13) 165.9 .
N3A H3A O11A 0.88 1.74 2.605(10) 165.6 1_465
N3B H3B O11B 0.88 1.88 2.681(11) 149.8 1_465
N4A H41A O11A 0.88 2.45 3.108(12) 132.2 1_465
N4A H42A O2'B 0.88 2.42 3.049(12) 128.9 1_444
N4B H41B O11B 0.88 1.97 2.733(12) 144.5 1_465
N4B H42B O1W 0.88 1.88 2.728(14) 162.2 .
C5A H5A O2'B 0.95 2.62 3.218(13) 121.2 1_444
C6A H6A O13A 0.95 2.59 3.506(13) 161.8 .
C6A H6A O5'A 0.95 2.49 3.182(12) 129.9 .
C2'A H2'A O2A 1.00 2.46 2.965(12) 110.6 .
C6B H6B O13B 0.95 2.56 3.457(14) 157.7 .
C6B H6B O5'B 0.95 2.47 3.102(13) 123.7 .
C2'B H2'B O2B 1.00 2.46 2.978(13) 112.0 .

loop_
_geom_torsion_atom_site_label_1
_geom_torsion_atom_site_label_2
_geom_torsion_atom_site_label_3
_geom_torsion_atom_site_label_4
_geom_torsion
_geom_torsion_site_symmetry_1
_geom_torsion_site_symmetry_2
_geom_torsion_site_symmetry_3
_geom_torsion_site_symmetry_4
_geom_torsion_publ_flag
O11A P1A O5'A C5'A 56.9(8) . . . . ?
O12A P1A O5'A C5'A -176.2(7) . . . . ?
O13A P1A O5'A C5'A -61.7(8) . . . . ?
C4A N3A C2A O2A 175.1(10) . . . . ?
C4A N3A C2A N1A -7.8(15) . . . . ?
C6A N1A C2A O2A -175.9(10) . . . . ?
C1'A N1A C2A O2A -4.9(15) . . . . ?
C6A N1A C2A N3A 7.0(14) . . . . ?
C1'A N1A C2A N3A 178.0(8) . . . . ?
C2A N3A C4A N4A -177.0(10) . . . . ?
C2A N3A C4A C5A 4.7(15) . . . . ?
N3A C4A C5A C6A -0.4(15) . . . . ?
N4A C4A C5A C6A -178.7(10) . . . . ?
C4A C5A C6A N1A 0.2(16) . . . . ?
C2A N1A C6A C5A -3.8(15) . . . . ?
C1'A N1A C6A C5A -173.8(10) . . . . ?
C4'A O4'A C1'A N1A -109.3(8) . . . . ?
C4'A O4'A C1'A C2'A 10.7(10) . . . . ?
C6A N1A C1'A O4'A -2.7(13) . . . . ?
C2A N1A C1'A O4'A -173.2(8) . . . . yes
C6A N1A C1'A C2'A -119.5(10) . . . . ?
C2A N1A C1'A C2'A 70.0(11) . . . . ?
O4'A C1'A C2'A O2'A 85.9(9) . . . . ?
N1A C1'A C2'A O2'A -156.6(8) . . . . ?
O4'A C1'A C2'A C3'A -30.1(9) . . . . ?
N1A C1'A C2'A C3'A 87.5(9) . . . . ?
O2'A C2'A C3'A O3'A 55.1(11) . . . . ?
C1'A C2'A C3'A O3'A 165.3(9) . . . . ?
O2'A C2'A C3'A C4'A -71.8(10) . . . . ?
C1'A C2'A C3'A C4'A 38.4(9) . . . . ?
C1'A O4'A C4'A C3'A 13.7(10) . . . . ?
C1'A O4'A C4'A C5'A 138.8(9) . . . . ?
O3'A C3'A C4'A O4'A -160.8(9) . . . . ?
C2'A C3'A C4'A O4'A -32.6(10) . . . . ?
O3'A C3'A C4'A C5'A 78.1(12) . . . . ?
C2'A C3'A C4'A C5'A -153.7(9) . . . . ?
P1A O5'A C5'A C4'A 142.4(8) . . . . ?
O4'A C4'A C5'A O5'A -63.6(11) . . . . ?
C3'A C4'A C5'A O5'A 54.2(12) . . . . ?
O11B P1B O5'B C5'B 51.1(9) . . . . ?
O12B P1B O5'B C5'B 178.2(8) . . . . ?
O13B P1B O5'B C5'B -68.5(8) . . . . ?
C4B N3B C2B O2B 172.8(10) . . . . ?
C4B N3B C2B N1B -6.0(15) . . . . ?
C6B N1B C2B O2B -173.0(10) . . . . ?
C1'B N1B C2B O2B 1.8(14) . . . . ?
C6B N1B C2B N3B 5.7(14) . . . . ?
C1'B N1B C2B N3B -179.4(9) . . . . ?
C2B N3B C4B N4B -177.3(10) . . . . ?
C2B N3B C4B C5B 5.3(16) . . . . ?
N4B C4B C5B C6B 178.7(11) . . . . ?
N3B C4B C5B C6B -4.0(15) . . . . ?
C2B N1B C6B C5B -5.3(16) . . . . ?
C1'B N1B C6B C5B -179.9(10) . . . . ?
C4B C5B C6B N1B 4.2(16) . . . . ?
C4'B O4'B C1'B N1B -110.0(9) . . . . ?
C4'B O4'B C1'B C2'B 12.9(11) . . . . ?
C6B N1B C1'B O4'B -1.4(13) . . . . ?
C2B N1B C1'B O4'B -176.3(9) . . . . yes
C6B N1B C1'B C2'B -120.7(10) . . . . ?
C2B N1B C1'B C2'B 64.5(12) . . . . ?
O4'B C1'B C2'B O2'B 86.7(10) . . . . ?
N1B C1'B C2'B O2'B -152.1(8) . . . . ?
O4'B C1'B C2'B C3'B -32.1(10) . . . . ?
N1B C1'B C2'B C3'B 89.0(9) . . . . ?
O2'B C2'B C3'B O3'B 44.6(12) . . . . ?
C1'B C2'B C3'B O3'B 156.6(8) . . . . ?
O2'B C2'B C3'B C4'B -74.2(10) . . . . ?
C1'B C2'B C3'B C4'B 37.8(9) . . . . ?
C1'B O4'B C4'B C5'B 136.9(9) . . . . ?
C1'B O4'B C4'B C3'B 12.3(11) . . . . ?
O3'B C3'B C4'B O4'B -154.6(8) . . . . ?
C2'B C3'B C4'B O4'B -31.4(10) . . . . ?
O3'B C3'B C4'B C5'B 83.1(11) . . . . ?
C2'B C3'B C4'B C5'B -153.8(9) . . . . ?
P1B O5'B C5'B C4'B 145.2(8) . . . . ?
O4'B C4'B C5'B O5'B -62.8(11) . . . . ?
C3'B C4'B C5'B O5'B 56.1(12) . . . . ?
